data_4101038
_journal_name_full 'Journal of the American Chemical Society'
_journal_paper_doi 10.1021/ja056408j
_journal_year 2006
_chemical_formula_sum 'C40 H60 F3 N3 Nb O3 S'
_chemical_formula_weight 812.88
_chemical_name_common (OTf)Nb(N[Np]Ar)3
_space_group_IT_number 2
_symmetry_cell_setting triclinic
_symmetry_space_group_name_Hall '-P 1'
_symmetry_space_group_name_H-M 'P -1'
_cell_angle_alpha 79.4720(10)
_cell_angle_beta 75.2650(10)
_cell_angle_gamma 75.9090(10)
_cell_formula_units_Z 2
_cell_length_a 10.7040(5)
_cell_length_b 11.6133(4)
_cell_length_c 18.1727(8)
_cell_measurement_temperature 100(2)
_cell_volume 2101.35(15)
_diffrn_ambient_temperature 100(2)
_exptl_crystal_density_diffrn 1.285
_cod_depositor_comments
;
The following automatic conversions were performed:
'_symmetry_cell_setting' value 'Triclinic' changed to 'triclinic'
according to '/home/saulius/struct/CIF-dictionaries/cif_core.dic'
dictionary named 'cif_core.dic' version 2.4.1 from 2010-06-29.

Automatic conversion script
Id: cif_fix_enum 1527 2010-12-29 10:47:43Z saulius 
;
_cod_database_code 4101038

loop_
_symmetry_equiv_pos_as_xyz
'x, y, z'
'-x, -y, -z'

loop_
_atom_site_label
_atom_site_type_symbol
_atom_site_fract_x
_atom_site_fract_y
_atom_site_fract_z
_atom_site_U_iso_or_equiv
_atom_site_adp_type
_atom_site_occupancy
_atom_site_symmetry_multiplicity
_atom_site_calc_flag
_atom_site_refinement_flags
_atom_site_disorder_assembly
_atom_site_disorder_group
Nb1 Nb 0.027538(13) 0.256074(11) 0.253894(7) 0.01437(5) Uani 1 1 d . . .
S1 S -0.20940(4) 0.29975(4) 0.15151(3) 0.02352(9) Uani 1 1 d . . .
N1 N -0.02447(13) 0.38216(12) 0.32153(8) 0.0172(3) Uani 1 1 d . . .
O1 O -0.13964(13) 0.25492(12) 0.21601(7) 0.0256(3) Uani 1 1 d . . .
F1 F -0.38071(14) 0.20911(16) 0.11622(8) 0.0559(4) Uani 1 1 d . . .
N2 N 0.18591(13) 0.25642(12) 0.17209(7) 0.0171(3) Uani 1 1 d . . .
O2 O -0.12559(13) 0.28073(13) 0.07850(7) 0.0309(3) Uani 1 1 d . . .
F2 F -0.23785(18) 0.08009(13) 0.16965(9) 0.0576(4) Uani 1 1 d . . .
N3 N 0.07716(13) 0.09804(11) 0.31625(8) 0.0160(3) Uani 1 1 d . . .
F3 F -0.39531(16) 0.1954(2) 0.23758(8) 0.0760(6) Uani 1 1 d . . .
O3 O -0.2954(2) 0.41231(15) 0.16035(11) 0.0554(5) Uani 1 1 d . . .
C4 C -0.3125(2) 0.1895(2) 0.17061(12) 0.0408(5) Uani 1 1 d . . .
C11 C 0.00995(16) 0.49221(14) 0.28204(9) 0.0179(3) Uani 1 1 d . . .
C12 C 0.11528(17) 0.53086(14) 0.29520(9) 0.0198(3) Uani 1 1 d . . .
H12 H 0.1596 0.4876 0.3341 0.024 Uiso 1 1 calc R . .
C13 C 0.15561(18) 0.63258(15) 0.25155(10) 0.0225(3) Uani 1 1 d . . .
C14 C 0.08606(18) 0.69679(15) 0.19655(10) 0.0237(3) Uani 1 1 d . . .
H14 H 0.1114 0.7676 0.1678 0.028 Uiso 1 1 calc R . .
C15 C -0.01933(18) 0.66034(15) 0.18256(10) 0.0228(3) Uani 1 1 d . . .
C16 C -0.05655(17) 0.55668(15) 0.22575(9) 0.0201(3) Uani 1 1 d . . .
H16 H -0.1277 0.5299 0.2167 0.024 Uiso 1 1 calc R . .
C17 C -0.07020(16) 0.37241(14) 0.40548(9) 0.0184(3) Uani 1 1 d . . .
H17A H -0.0079 0.4007 0.4264 0.022 Uiso 1 1 calc R . .
H17B H -0.0657 0.2867 0.4257 0.022 Uiso 1 1 calc R . .
C18 C -0.21122(17) 0.44205(15) 0.43638(9) 0.0208(3) Uani 1 1 d . . .
C19 C -0.2188(2) 0.57717(16) 0.42181(11) 0.0303(4) Uani 1 1 d . . .
H19A H -0.2053 0.6040 0.3665 0.045 Uiso 1 1 calc R . .
H19B H -0.1501 0.5959 0.4417 0.045 Uiso 1 1 calc R . .
H19C H -0.3058 0.6183 0.4478 0.045 Uiso 1 1 calc R . .
C21 C 0.24182(16) 0.14259(14) 0.14490(9) 0.0177(3) Uani 1 1 d . . .
C22 C 0.17552(17) 0.09722(14) 0.10387(9) 0.0190(3) Uani 1 1 d . . .
H22 H 0.0934 0.1420 0.0936 0.023 Uiso 1 1 calc R . .
C23 C 0.22938(18) -0.01400(15) 0.07768(9) 0.0214(3) Uani 1 1 d . . .
C24 C 0.34897(18) -0.07827(15) 0.09352(10) 0.0238(3) Uani 1 1 d . . .
H24 H 0.3865 -0.1534 0.0752 0.029 Uiso 1 1 calc R . .
C25 C 0.41535(17) -0.03479(16) 0.13588(10) 0.0239(3) Uani 1 1 d . . .
C26 C 0.36100(16) 0.07512(15) 0.16171(10) 0.0202(3) Uani 1 1 d . . .
H26 H 0.4048 0.1052 0.1911 0.024 Uiso 1 1 calc R . .
C27 C 0.26561(16) 0.34943(14) 0.14476(9) 0.0188(3) Uani 1 1 d . . .
H27A H 0.3560 0.3143 0.1526 0.023 Uiso 1 1 calc R . .
H27B H 0.2277 0.4147 0.1773 0.023 Uiso 1 1 calc R . .
C28 C 0.27584(16) 0.40479(15) 0.05991(9) 0.0192(3) Uani 1 1 d . . .
C29 C 0.37364(18) 0.32121(16) 0.00515(10) 0.0243(3) Uani 1 1 d . . .
H29A H 0.3407 0.2481 0.0090 0.036 Uiso 1 1 calc R . .
H29B H 0.4598 0.3004 0.0191 0.036 Uiso 1 1 calc R . .
H29C H 0.3829 0.3618 -0.0476 0.036 Uiso 1 1 calc R . .
C31 C 0.19477(15) 0.06779(14) 0.34359(9) 0.0170(3) Uani 1 1 d . . .
C32 C 0.27396(16) -0.04686(15) 0.34957(10) 0.0216(3) Uani 1 1 d . . .
H32 H 0.2452 -0.1117 0.3384 0.026 Uiso 1 1 calc R . .
C33 C 0.39418(17) -0.06870(16) 0.37146(11) 0.0248(4) Uani 1 1 d . . .
C34 C 0.43579(17) 0.02585(17) 0.38860(10) 0.0247(4) Uani 1 1 d . . .
H34 H 0.5177 0.0117 0.4035 0.030 Uiso 1 1 calc R . .
C35 C 0.35840(17) 0.14111(16) 0.38414(10) 0.0231(3) Uani 1 1 d . . .
C36 C 0.23947(16) 0.16066(15) 0.36251(9) 0.0192(3) Uani 1 1 d . . .
H36 H 0.1862 0.2392 0.3603 0.023 Uiso 1 1 calc R . .
C37 C 0.01666(16) 0.00285(14) 0.30480(9) 0.0168(3) Uani 1 1 d . . .
H37A H 0.0882 -0.0667 0.2905 0.020 Uiso 1 1 calc R . .
H37B H -0.0265 0.0326 0.2608 0.020 Uiso 1 1 calc R . .
C38 C -0.08604(16) -0.04124(14) 0.37399(9) 0.0182(3) Uani 1 1 d . . .
C39 C -0.15596(18) -0.11802(16) 0.34447(11) 0.0261(4) Uani 1 1 d . . .
H39A H -0.0909 -0.1853 0.3227 0.039 Uiso 1 1 calc R . .
H39B H -0.2004 -0.0692 0.3048 0.039 Uiso 1 1 calc R . .
H39C H -0.2213 -0.1487 0.3870 0.039 Uiso 1 1 calc R . .
C110 C -0.24161(19) 0.40403(17) 0.52328(10) 0.0291(4) Uani 1 1 d . . .
H11A H -0.3293 0.4480 0.5462 0.044 Uiso 1 1 calc R . .
H11B H -0.1751 0.4219 0.5455 0.044 Uiso 1 1 calc R . .
H11C H -0.2399 0.3179 0.5337 0.044 Uiso 1 1 calc R . .
C111 C -0.31097(19) 0.41035(19) 0.40096(12) 0.0321(4) Uani 1 1 d . . .
H11D H -0.4002 0.4514 0.4239 0.048 Uiso 1 1 calc R . .
H11E H -0.3053 0.3236 0.4107 0.048 Uiso 1 1 calc R . .
H11F H -0.2916 0.4357 0.3455 0.048 Uiso 1 1 calc R . .
C131 C 0.2767(2) 0.66787(18) 0.26022(12) 0.0305(4) Uani 1 1 d . . .
H13A H 0.2740 0.6650 0.3148 0.046 Uiso 1 1 calc R . .
H13B H 0.2794 0.7493 0.2344 0.046 Uiso 1 1 calc R . .
H13C H 0.3557 0.6123 0.2371 0.046 Uiso 1 1 calc R . .
C151 C -0.0919(2) 0.73016(17) 0.12199(11) 0.0315(4) Uani 1 1 d . . .
H15A H -0.1282 0.8125 0.1336 0.047 Uiso 1 1 calc R . .
H15B H -0.1640 0.6923 0.1213 0.047 Uiso 1 1 calc R . .
H15C H -0.0306 0.7310 0.0717 0.047 Uiso 1 1 calc R . .
C210 C 0.14084(17) 0.43543(16) 0.03942(10) 0.0248(3) Uani 1 1 d . . .
H21A H 0.0780 0.4869 0.0754 0.037 Uiso 1 1 calc R . .
H21B H 0.1098 0.3616 0.0426 0.037 Uiso 1 1 calc R . .
H21C H 0.1480 0.4775 -0.0129 0.037 Uiso 1 1 calc R . .
C211 C 0.32754(18) 0.51961(15) 0.05178(11) 0.0251(4) Uani 1 1 d . . .
H21D H 0.3462 0.5535 -0.0024 0.038 Uiso 1 1 calc R . .
H21E H 0.4087 0.5009 0.0711 0.038 Uiso 1 1 calc R . .
H21F H 0.2608 0.5778 0.0815 0.038 Uiso 1 1 calc R . .
C231 C 0.1596(2) -0.05994(17) 0.03023(11) 0.0297(4) Uani 1 1 d . . .
H23A H 0.0657 -0.0508 0.0550 0.045 Uiso 1 1 calc R . .
H23B H 0.1984 -0.1447 0.0260 0.045 Uiso 1 1 calc R . .
H23C H 0.1695 -0.0142 -0.0211 0.045 Uiso 1 1 calc R . .
C251 C 0.54550(19) -0.10670(18) 0.15246(13) 0.0347(4) Uani 1 1 d . . .
H25A H 0.6164 -0.0965 0.1070 0.052 Uiso 1 1 calc R . .
H25B H 0.5411 -0.1915 0.1654 0.052 Uiso 1 1 calc R . .
H25C H 0.5633 -0.0786 0.1957 0.052 Uiso 1 1 calc R . .
C310 C -0.18787(17) 0.06460(15) 0.40631(11) 0.0247(4) Uani 1 1 d . . .
H31A H -0.2561 0.0349 0.4474 0.037 Uiso 1 1 calc R . .
H31B H -0.2286 0.1142 0.3654 0.037 Uiso 1 1 calc R . .
H31C H -0.1443 0.1126 0.4269 0.037 Uiso 1 1 calc R . .
C311 C -0.01988(18) -0.11760(17) 0.43684(10) 0.0268(4) Uani 1 1 d . . .
H31D H -0.0874 -0.1428 0.4803 0.040 Uiso 1 1 calc R . .
H31E H 0.0297 -0.0706 0.4539 0.040 Uiso 1 1 calc R . .
H31F H 0.0406 -0.1884 0.4167 0.040 Uiso 1 1 calc R . .
C331 C 0.4780(2) -0.19330(18) 0.37701(15) 0.0376(5) Uani 1 1 d . . .
H33A H 0.5713 -0.1894 0.3573 0.056 Uiso 1 1 calc R . .
H33B H 0.4528 -0.2418 0.3466 0.056 Uiso 1 1 calc R . .
H33C H 0.4645 -0.2297 0.4307 0.056 Uiso 1 1 calc R . .
C351 C 0.4032(2) 0.2434(2) 0.40329(14) 0.0375(5) Uani 1 1 d . . .
H35A H 0.4453 0.2873 0.3559 0.056 Uiso 1 1 calc R . .
H35B H 0.4666 0.2118 0.4363 0.056 Uiso 1 1 calc R . .
H35C H 0.3268 0.2974 0.4302 0.056 Uiso 1 1 calc R . .

loop_
_atom_site_aniso_label
_atom_site_aniso_U_11
_atom_site_aniso_U_22
_atom_site_aniso_U_33
_atom_site_aniso_U_23
_atom_site_aniso_U_13
_atom_site_aniso_U_12
Nb1 0.01566(8) 0.01305(7) 0.01361(8) -0.00080(5) -0.00250(5) -0.00293(5)
S1 0.0231(2) 0.0233(2) 0.0243(2) 0.00152(16) -0.00928(17) -0.00414(16)
N1 0.0200(7) 0.0138(6) 0.0171(6) -0.0010(5) -0.0033(5) -0.0038(5)
O1 0.0267(6) 0.0288(6) 0.0243(6) 0.0010(5) -0.0094(5) -0.0108(5)
F1 0.0378(7) 0.1053(13) 0.0384(7) 0.0020(8) -0.0189(6) -0.0377(8)
N2 0.0192(6) 0.0162(6) 0.0150(6) -0.0016(5) -0.0021(5) -0.0039(5)
O2 0.0266(7) 0.0414(8) 0.0232(6) 0.0065(6) -0.0054(5) -0.0122(6)
F2 0.0976(13) 0.0407(8) 0.0538(9) 0.0121(7) -0.0394(9) -0.0397(8)
N3 0.0153(6) 0.0147(6) 0.0180(6) -0.0013(5) -0.0024(5) -0.0047(5)
F3 0.0495(9) 0.1587(19) 0.0301(7) -0.0003(9) 0.0045(6) -0.0638(11)
O3 0.0697(12) 0.0377(9) 0.0505(10) -0.0093(8) -0.0264(9) 0.0212(8)
C4 0.0344(11) 0.0721(16) 0.0255(10) 0.0037(10) -0.0092(8) -0.0336(11)
C11 0.0208(8) 0.0143(7) 0.0165(7) -0.0043(6) -0.0003(6) -0.0020(6)
C12 0.0229(8) 0.0185(7) 0.0176(7) -0.0031(6) -0.0040(6) -0.0033(6)
C13 0.0271(9) 0.0204(8) 0.0206(8) -0.0061(6) -0.0009(7) -0.0080(7)
C14 0.0305(9) 0.0171(7) 0.0214(8) -0.0004(6) -0.0014(7) -0.0068(7)
C15 0.0258(9) 0.0192(8) 0.0194(8) -0.0010(6) -0.0022(7) -0.0010(6)
C16 0.0204(8) 0.0196(7) 0.0190(7) -0.0027(6) -0.0027(6) -0.0031(6)
C17 0.0208(8) 0.0154(7) 0.0173(7) -0.0016(6) -0.0028(6) -0.0022(6)
C18 0.0213(8) 0.0177(7) 0.0192(8) -0.0019(6) -0.0012(6) 0.0000(6)
C19 0.0367(10) 0.0173(8) 0.0281(9) -0.0033(7) 0.0010(8) 0.0024(7)
C21 0.0194(8) 0.0175(7) 0.0148(7) -0.0008(6) 0.0002(6) -0.0062(6)
C22 0.0206(8) 0.0197(7) 0.0162(7) 0.0002(6) -0.0032(6) -0.0057(6)
C23 0.0265(8) 0.0207(8) 0.0183(8) -0.0023(6) -0.0027(6) -0.0095(7)
C24 0.0258(9) 0.0189(8) 0.0248(8) -0.0057(6) -0.0013(7) -0.0037(7)
C25 0.0207(8) 0.0219(8) 0.0263(8) -0.0035(7) -0.0018(7) -0.0025(6)
C26 0.0183(8) 0.0217(8) 0.0209(8) -0.0039(6) -0.0023(6) -0.0058(6)
C27 0.0196(8) 0.0193(7) 0.0180(7) -0.0030(6) -0.0025(6) -0.0064(6)
C28 0.0188(8) 0.0191(7) 0.0177(7) -0.0012(6) 0.0002(6) -0.0051(6)
C29 0.0258(9) 0.0248(8) 0.0195(8) -0.0040(7) 0.0026(7) -0.0070(7)
C31 0.0157(7) 0.0199(7) 0.0146(7) 0.0008(6) -0.0015(6) -0.0064(6)
C32 0.0188(8) 0.0183(7) 0.0277(8) 0.0008(6) -0.0059(7) -0.0056(6)
C33 0.0194(8) 0.0228(8) 0.0299(9) 0.0038(7) -0.0056(7) -0.0053(7)
C34 0.0166(8) 0.0322(9) 0.0256(9) -0.0015(7) -0.0058(7) -0.0063(7)
C35 0.0216(8) 0.0297(9) 0.0198(8) -0.0070(7) -0.0014(6) -0.0091(7)
C36 0.0190(8) 0.0204(7) 0.0169(7) -0.0038(6) -0.0017(6) -0.0029(6)
C37 0.0182(7) 0.0156(7) 0.0173(7) 0.0000(6) -0.0050(6) -0.0049(6)
C38 0.0178(7) 0.0165(7) 0.0199(7) -0.0002(6) -0.0035(6) -0.0048(6)
C39 0.0250(9) 0.0228(8) 0.0327(9) -0.0035(7) -0.0038(7) -0.0118(7)
C110 0.0292(9) 0.0275(9) 0.0221(8) -0.0005(7) 0.0029(7) -0.0007(7)
C111 0.0208(9) 0.0366(10) 0.0372(11) -0.0096(8) -0.0056(8) 0.0001(8)
C131 0.0361(10) 0.0294(9) 0.0310(10) -0.0010(8) -0.0085(8) -0.0172(8)
C151 0.0359(11) 0.0274(9) 0.0287(9) 0.0077(7) -0.0111(8) -0.0058(8)
C210 0.0230(8) 0.0256(8) 0.0236(8) 0.0033(7) -0.0044(7) -0.0066(7)
C211 0.0251(9) 0.0208(8) 0.0267(9) -0.0021(7) 0.0015(7) -0.0079(7)
C231 0.0399(11) 0.0279(9) 0.0271(9) -0.0050(7) -0.0123(8) -0.0113(8)
C251 0.0251(9) 0.0287(10) 0.0502(12) -0.0126(9) -0.0117(9) 0.0037(8)
C310 0.0198(8) 0.0216(8) 0.0300(9) -0.0042(7) 0.0011(7) -0.0054(6)
C311 0.0248(9) 0.0289(9) 0.0232(8) 0.0081(7) -0.0046(7) -0.0081(7)
C331 0.0242(9) 0.0250(9) 0.0634(15) 0.0048(9) -0.0187(10) -0.0033(7)
C351 0.0292(10) 0.0427(12) 0.0504(13) -0.0241(10) -0.0121(9) -0.0087(9)

loop_
_geom_bond_atom_site_label_1
_geom_bond_atom_site_label_2
_geom_bond_distance
_geom_bond_site_symmetry_2
_geom_bond_publ_flag
Nb1 N2 1.9501(13) . ?
Nb1 N1 1.9691(13) . ?
Nb1 N3 2.0015(13) . ?
Nb1 O1 2.0779(12) . ?
S1 O3 1.4132(16) . ?
S1 O2 1.4210(14) . ?
S1 O1 1.4951(13) . ?
S1 C4 1.819(2) . ?
N1 C11 1.430(2) . ?
N1 C17 1.471(2) . ?
F1 C4 1.329(2) . ?
N2 C21 1.433(2) . ?
N2 C27 1.476(2) . ?
F2 C4 1.327(3) . ?
N3 C31 1.412(2) . ?
N3 C37 1.4785(19) . ?
F3 C4 1.313(3) . ?
C11 C16 1.395(2) . ?
C11 C12 1.397(2) . ?
C12 C13 1.394(2) . ?
C13 C14 1.395(3) . ?
C13 C131 1.503(2) . ?
C14 C15 1.391(3) . ?
C15 C16 1.398(2) . ?
C15 C151 1.508(2) . ?
C17 C18 1.545(2) . ?
C18 C111 1.522(3) . ?
C18 C19 1.528(2) . ?
C18 C110 1.533(2) . ?
C21 C22 1.390(2) . ?
C21 C26 1.400(2) . ?
C22 C23 1.396(2) . ?
C23 C24 1.386(3) . ?
C23 C231 1.508(2) . ?
C24 C25 1.395(2) . ?
C25 C26 1.381(2) . ?
C25 C251 1.511(3) . ?
C27 C28 1.546(2) . ?
C28 C210 1.526(2) . ?
C28 C211 1.534(2) . ?
C28 C29 1.535(2) . ?
C31 C32 1.395(2) . ?
C31 C36 1.407(2) . ?
C32 C33 1.394(2) . ?
C33 C34 1.391(2) . ?
C33 C331 1.507(3) . ?
C34 C35 1.392(3) . ?
C35 C36 1.381(2) . ?
C35 C351 1.508(2) . ?
C37 C38 1.545(2) . ?
C38 C311 1.526(2) . ?
C38 C310 1.526(2) . ?
C38 C39 1.532(2) . ?

loop_
_cod_related_entry_id
_cod_related_entry_database
_cod_related_entry_code
1 ChemSpider 30659966
